data_2200369
loop_
_publ_author_name
'Petters, Dina'
'Fl\"orke, Ulrich'

_publ_section_title
;
 The first example of a bromo- and phosphido-bridged binuclear rhenium
 carbonyl complex
;
_journal_issue 6
_journal_name_full 'Acta Crystallographica Section E'
_journal_page_first m244
_journal_page_last m245
_journal_paper_doi 10.1107/S1600536801007620
_journal_volume 57
_journal_year 2001
_chemical_formula_iupac '(C24 H20 P)[Re2 Br2 (C12 H22 P) (C O)7]'
_chemical_formula_moiety 'C24 H20 P1 1+, C19 H22 Br2 O7 P1 Re2 1-'
_chemical_formula_sum 'C43 H42 Br2 O7 P2 Re2'
_chemical_formula_weight 1264.93
_chemical_name_systematic
;
tetraphenylphosphonium
\m-bromo-bromoheptacarbonyl-\m-dicyclohexylphosphido-dirhenate
;
_space_group_IT_number 14
_symmetry_cell_setting monoclinic
_symmetry_space_group_name_Hall '-P 2yn'
_symmetry_space_group_name_H-M 'P 1 21/n 1'
_audit_creation_method SHELXL
_cell_angle_alpha 90.00
_cell_angle_beta 114.420(10)
_cell_angle_gamma 90.00
_cell_formula_units_Z 4
_cell_length_a 18.795(2)
_cell_length_b 13.3200(10)
_cell_length_c 19.579(2)
_cell_measurement_reflns_used 24
_cell_measurement_temperature 293(2)
_cell_measurement_theta_max 14.5
_cell_measurement_theta_min 11.8
_cell_volume 4463.1(8)
_computing_cell_refinement 'MACH3/PC (Nonius, 1989)'
_computing_data_collection 'MACH3/PC (Nonius, 1989)'
_computing_data_reduction 'NRCVAX (Gabe et al., 1989)'
_computing_molecular_graphics SHELXTL
_computing_publication_material SHELXTL
_computing_structure_refinement SHELXTL
_computing_structure_solution 'SHELXTL (Bruker, 1998)'
_diffrn_ambient_temperature 293(2)
_diffrn_measurement_device 'Nonius MACH3'
_diffrn_measurement_method \w-2\q
_diffrn_radiation_monochromator graphite
_diffrn_radiation_source 'fine-focus sealed tube'
_diffrn_radiation_type MoK\a
_diffrn_radiation_wavelength .71073
_diffrn_reflns_av_R_equivalents .052
_diffrn_reflns_av_sigmaI/netI .064
_diffrn_reflns_limit_h_max 21
_diffrn_reflns_limit_h_min -23
_diffrn_reflns_limit_k_max 15
_diffrn_reflns_limit_k_min -16
_diffrn_reflns_limit_l_max 24
_diffrn_reflns_limit_l_min 0
_diffrn_reflns_number 17450
_diffrn_reflns_theta_max 26.0
_diffrn_reflns_theta_min 3.1
_diffrn_standards_decay_% <1
_diffrn_standards_interval_time 60
_diffrn_standards_number 3
_exptl_absorpt_coefficient_mu 7.33
_exptl_absorpt_correction_T_max .997
_exptl_absorpt_correction_T_min .385
_exptl_absorpt_correction_type '\y scan'
_exptl_absorpt_process_details '(North et al., 1968)'
_exptl_crystal_colour yellow
_exptl_crystal_density_diffrn 1.883
_exptl_crystal_density_method 'not measured'
_exptl_crystal_description prism
_exptl_crystal_F_000 2424
_exptl_crystal_size_max .30
_exptl_crystal_size_mid .25
_exptl_crystal_size_min .15
_refine_diff_density_max .93
_refine_diff_density_min -.67
_refine_ls_extinction_coef .00045(4)
_refine_ls_extinction_method SHELXL97
_refine_ls_goodness_of_fit_all .96
_refine_ls_goodness_of_fit_ref 1.07
_refine_ls_hydrogen_treatment constr
_refine_ls_matrix_type full
_refine_ls_number_parameters 506
_refine_ls_number_reflns 8736
_refine_ls_number_restraints 296
_refine_ls_restrained_S_all .96
_refine_ls_restrained_S_obs 1.07
_refine_ls_R_factor_all .070
_refine_ls_R_factor_gt .037
_refine_ls_shift/su_max .002
_refine_ls_shift/su_mean .000
_refine_ls_structure_factor_coef Fsqd
_refine_ls_weighting_details 'calc w = 1/[\s^2^(Fo^2^)+(0.0432P)^2^] where P = (Fo^2^+2Fc^2^)/3'
_refine_ls_weighting_scheme calc
_refine_ls_wR_factor_all .085
_refine_ls_wR_factor_ref .076
_reflns_number_gt 5813
_reflns_number_total 8736
_reflns_threshold_expression I>2\s(I)
_cod_data_source_file ya6024.cif
_cod_data_source_block I
_cod_original_cell_volume 4463.1(7)
_cod_original_sg_symbol_H-M 'P 21/n'
_cod_database_code 2200369
_cod_database_fobs_code 2200369

loop_
_symmetry_equiv_pos_as_xyz
'x, y, z'
'-x+1/2, y+1/2, -z+1/2'
'-x, -y, -z'
'x-1/2, -y-1/2, z-1/2'

loop_
_atom_site_aniso_label
_atom_site_aniso_U_11
_atom_site_aniso_U_22
_atom_site_aniso_U_33
_atom_site_aniso_U_12
_atom_site_aniso_U_13
_atom_site_aniso_U_23
Re1 .04107(14) .04230(13) .03248(13) -.00191(11) .01890(10) .00048(10)
Re2 .0499(2) .04264(14) .0447(2) -.00889(11) .02546(12) -.00177(11)
Br1 .0496(4) .0766(5) .0551(4) .0101(3) .0282(3) .0020(3)
Br2 .0714(5) .0511(4) .0504(4) -.0172(3) .0353(4) -.0154(3)
P1 .0343(8) .0397(8) .0332(8) -.0019(6) .0159(6) -.0008(6)
P2 .0378(8) .0333(7) .0374(8) -.0018(6) .0171(7) .0007(6)
C1 .073(5) .064(5) .039(4) .002(4) .032(4) .001(3)
O1 .053(3) .127(5) .039(3) .016(3) .012(3) .009(3)
C2 .063(4) .051(4) .042(4) -.006(3) .033(3) .000(3)
O2 .082(4) .078(4) .059(3) -.005(3) .037(3) -.004(3)
C3 .067(4) .054(4) .039(3) .002(3) .032(3) .002(3)
O3 .104(4) .060(3) .069(3) -.032(3) .041(3) -.002(3)
C4 .065(5) .056(4) .056(4) -.001(3) .031(4) .008(3)
O4 .133(5) .093(4) .060(3) -.007(4) .061(4) .007(3)
C5 .059(5) .080(5) .052(4) -.028(4) .023(4) -.016(4)
O5 .046(3) .141(6) .106(5) -.009(4) .020(3) -.019(4)
C6 .106(6) .053(4) .069(5) -.018(4) .058(5) -.009(4)
O6 .164(6) .053(3) .121(5) -.040(4) .087(5) -.022(3)
C7 .068(5) .060(5) .079(5) .002(4) .037(5) .019(4)
O7 .083(4) .114(5) .127(6) .036(4) .048(4) .050(4)
C11 .040(3) .045(3) .038(3) .002(3) .018(3) -.003(3)
C12 .042(4) .066(4) .056(4) .001(3) .030(3) -.008(3)
C13 .047(4) .080(5) .072(5) .002(4) .035(4) -.016(4)
C14 .047(4) .076(5) .096(6) .014(4) .022(4) -.028(5)
C15 .078(5) .051(4) .092(6) .014(4) .033(5) -.005(4)
C16 .049(4) .052(4) .068(5) .002(3) .020(3) -.008(3)
C21 .043(4) .065(4) .032(3) -.013(3) .007(3) .002(3)
C22 .064(5) .066(4) .044(4) -.023(4) .015(3) -.002(3)
C23 .114(8) .193(11) .052(5) -.113(8) .024(5) -.014(6)
C24 .124(9) .118(8) .092(8) -.062(7) -.041(7) .024(6)
C25 .080(6) .095(6) .058(5) -.017(5) -.011(4) .021(5)
C26 .156(10) .135(9) .055(5) -.085(8) -.005(6) .028(5)
C31 .045(3) .031(3) .039(3) -.004(3) .019(3) .001(2)
C32 .043(4) .050(4) .052(4) .001(3) .013(3) -.006(3)
C33 .070(5) .059(4) .057(4) -.009(4) .020(4) -.022(4)
C34 .058(4) .040(3) .070(5) -.006(3) .031(4) -.015(3)
C35 .051(4) .040(3) .072(5) .006(3) .029(4) .000(3)
C36 .047(4) .039(3) .049(4) .000(3) .023(3) -.003(3)
C41 .049(4) .034(3) .036(3) -.004(3) .021(3) .000(2)
C42 .048(4) .041(3) .052(4) -.005(3) .026(3) -.005(3)
C43 .059(4) .048(4) .049(4) -.002(3) .007(4) -.001(3)
C44 .085(6) .079(5) .040(4) -.003(5) .012(4) .004(4)
C45 .106(7) .108(7) .055(5) -.003(6) .050(5) .013(5)
C46 .060(4) .074(5) .048(4) -.011(4) .022(3) .001(3)
C51 .042(3) .038(3) .044(3) .000(3) .017(3) .000(3)
C52 .046(4) .045(4) .061(4) -.001(3) .017(3) .004(3)
C53 .046(4) .070(5) .069(5) -.016(4) .022(4) .003(4)
C54 .036(4) .095(6) .057(4) .001(4) .016(3) .014(4)
C55 .058(5) .076(5) .064(5) .008(4) .033(4) .000(4)
C56 .052(4) .045(4) .051(4) .000(3) .023(3) .007(3)
C61 .034(3) .034(3) .035(3) -.002(2) .012(3) .002(2)
C62 .049(4) .047(4) .049(4) -.001(3) .022(3) -.005(3)
C63 .071(5) .040(3) .060(4) -.014(3) .032(4) -.004(3)
C64 .088(6) .049(4) .070(5) -.015(4) .040(4) .005(4)
C65 .079(5) .061(4) .054(4) -.012(4) .038(4) .009(3)
C66 .053(4) .044(3) .038(3) -.008(3) .020(3) -.005(3)

loop_
_atom_site_label
_atom_site_fract_x
_atom_site_fract_y
_atom_site_fract_z
_atom_site_U_iso_or_equiv
_atom_site_thermal_displace_type
_atom_site_calc_flag
_atom_site_refinement_flags
_atom_site_occupancy
_atom_site_disorder_group
_atom_site_type_symbol
Re1 .716316(14) .21854(2) .022200(13) .03739(8) Uani d . 1 . Re
Re2 .783912(15) .40694(2) -.093681(14) .04375(9) Uani d . 1 . Re
Br1 .58067(4) .30408(6) -.05134(4) .0582(2) Uani d . 1 . Br
Br2 .77816(4) .40294(5) .03917(4) .0543(2) Uani d . 1 . Br
P1 .73720(9) .22751(11) -.09685(8) .0351(3) Uani d . 1 . P
P2 .67180(9) -.24045(11) .08637(8) .0356(3) Uani d . 1 . P
C1 .8197(5) .1592(5) .0770(4) .056(2) Uani d . 1 . C
O1 .8748(3) .1261(5) .1052(3) .075(2) Uani d . 1 . O
C2 .7021(4) .2312(5) .1150(4) .048(2) Uani d . 1 . C
O2 .6929(3) .2371(4) .1673(3) .0703(14) Uani d . 1 . O
C3 .6723(4) .0900(5) .0062(3) .050(2) Uani d . 1 . C
O3 .6475(3) .0093(4) -.0028(3) .076(2) Uani d . 1 . O
C4 .7912(4) .4036(5) -.1877(4) .057(2) Uani d . 1 . C
O4 .7993(4) .4002(4) -.2424(3) .088(2) Uani d . 1 . O
C5 .8927(5) .3613(6) -.0449(4) .064(2) Uani d . 1 . C
O5 .9578(3) .3369(5) -.0182(4) .101(2) Uani d . 1 . O
C6 .8145(5) .5476(6) -.0800(4) .069(2) Uani d . 1 . C
O6 .8339(4) .6305(4) -.0711(4) .103(2) Uani d . 1 . O
C7 .6729(5) .4553(6) -.1417(4) .067(2) Uani d . 1 . C
O7 .6121(4) .4852(5) -.1717(4) .106(2) Uani d . 1 . O
C11 .8163(3) .1375(4) -.0911(3) .0402(13) Uani d D 1 . C
H11 .8617 .1573 -.0457 .048 Uiso calc R 1 . H
C12 .8439(3) .1452(5) -.1539(3) .052(2) Uani d D 1 . C
H12A .8549 .2148 -.1606 .062 Uiso calc R 1 . H
H12B .8030 .1217 -.2005 .062 Uiso calc R 1 . H
C13 .9177(4) .0821(5) -.1351(4) .063(2) Uani d D 1 . C
H13A .9326 .0845 -.1770 .076 Uiso calc R 1 . H
H13B .9601 .1109 -.0918 .076 Uiso calc R 1 . H
C14 .9062(4) -.0247(5) -.1189(4) .076(2) Uani d D 1 . C
H14A .9556 -.0601 -.1030 .091 Uiso calc R 1 . H
H14B .8695 -.0563 -.1645 .091 Uiso calc R 1 . H
C15 .8757(4) -.0342(5) -.0585(5) .074(2) Uani d D 1 . C
H15A .9155 -.0118 -.0109 .089 Uiso calc R 1 . H
H15B .8643 -.1041 -.0532 .089 Uiso calc R 1 . H
C16 .8021(4) .0282(5) -.0781(4) .058(2) Uani d D 1 . C
H16A .7607 .0013 -.1230 .069 Uiso calc R 1 . H
H16B .7852 .0240 -.0376 .069 Uiso calc R 1 . H
C21 .6488(3) .1977(5) -.1842(3) .050(2) Uani d D 1 . C
H21 .6117 .2454 -.1790 .059 Uiso calc R 1 . H
C22 .6087(4) .1012(5) -.1830(3) .061(2) Uani d D 1 . C
H22A .6438 .0461 -.1793 .073 Uiso calc R 1 . H
H22B .5984 .0999 -.1384 .073 Uiso calc R 1 . H
C23 .5339(5) .0844(8) -.2497(4) .123(5) Uani d D 1 . C
H23A .5251 .0125 -.2550 .147 Uiso calc R 1 . H
H23B .4924 .1128 -.2384 .147 Uiso calc R 1 . H
C24 .5245(6) .1222(8) -.3207(5) .140(5) Uani d D 1 . C
H24A .4691 .1288 -.3520 .168 Uiso calc R 1 . H
H24B .5454 .0732 -.3443 .168 Uiso calc R 1 . H
C25 .5629(5) .2211(6) -.3193(4) .091(3) Uani d D 1 . C
H25A .5308 .2743 -.3131 .109 Uiso calc R 1 . H
H25B .5659 .2313 -.3671 .109 Uiso calc R 1 . H
C26 .6449(6) .2281(8) -.2564(4) .131(5) Uani d D 1 . C
H26A .6799 .1861 -.2691 .158 Uiso calc R 1 . H
H26B .6631 .2968 -.2530 .158 Uiso calc R 1 . H
C31 .6499(3) -.1317(4) .1277(3) .0377(13) Uani d D 1 . C
C32 .7039(3) -.0968(4) .1961(3) .051(2) Uani d D 1 . C
H32 .7525 -.1275 .2191 .061 Uiso calc R 1 . H
C33 .6853(4) -.0156(5) .2305(4) .064(2) Uani d D 1 . C
H33 .7217 .0088 .2760 .077 Uiso calc R 1 . H
C34 .6140(4) .0275(5) .1974(4) .055(2) Uani d D 1 . C
H34 .6018 .0816 .2206 .066 Uiso calc R 1 . H
C35 .5590(4) -.0075(4) .1297(4) .053(2) Uani d D 1 . C
H35 .5103 .0232 .1077 .064 Uiso calc R 1 . H
C36 .5762(3) -.0879(4) .0946(3) .0436(14) Uani d D 1 . C
H36 .5391 -.1124 .0495 .052 Uiso calc R 1 . H
C41 .6262(3) -.2379(4) -.0139(3) .0384(13) Uani d D 1 . C
C42 .5467(3) -.2517(4) -.0519(3) .0450(14) Uani d D 1 . C
H42 .5166 -.2649 -.0254 .054 Uiso calc R 1 . H
C43 .5120(4) -.2460(5) -.1281(3) .057(2) Uani d D 1 . C
H43 .4583 -.2551 -.1535 .068 Uiso calc R 1 . H
C44 .5565(5) -.2266(6) -.1677(4) .073(2) Uani d D 1 . C
H44 .5326 -.2222 -.2198 .088 Uiso calc R 1 . H
C45 .6349(5) -.2137(7) -.1313(4) .084(3) Uani d D 1 . C
H45 .6645 -.2019 -.1586 .101 Uiso calc R 1 . H
C46 .6712(4) -.2182(5) -.0536(4) .061(2) Uani d D 1 . C
H46 .7248 -.2082 -.0284 .073 Uiso calc R 1 . H
C51 .7747(3) -.2458(4) .1121(3) .0415(14) Uani d D 1 . C
C52 .8166(3) -.1580(4) .1154(4) .052(2) Uani d D 1 . C
H52 .7932 -.0954 .1115 .063 Uiso calc R 1 . H
C53 .8931(4) -.1653(5) .1246(4) .062(2) Uani d D 1 . C
H53 .9219 -.1073 .1280 .075 Uiso calc R 1 . H
C54 .9277(4) -.2580(6) .1288(4) .063(2) Uani d D 1 . C
H54 .9789 -.2622 .1336 .076 Uiso calc R 1 . H
C55 .8867(4) -.3424(6) .1259(4) .064(2) Uani d D 1 . C
H55 .9105 -.4045 .1293 .077 Uiso calc R 1 . H
C56 .8106(4) -.3388(4) .1179(3) .049(2) Uani d D 1 . C
H56 .7834 -.3977 .1165 .059 Uiso calc R 1 . H
C61 .6377(3) -.3483(4) .1196(3) .0354(12) Uani d D 1 . C
C62 .6215(3) -.4369(4) .0789(3) .0475(15) Uani d D 1 . C
H62 .6286 -.4414 .0347 .057 Uiso calc R 1 . H
C63 .5942(4) -.5193(4) .1052(4) .055(2) Uani d D 1 . C
H63 .5829 -.5796 .0788 .066 Uiso calc R 1 . H
C64 .5845(4) -.5102(5) .1698(4) .066(2) Uani d D 1 . C
H64 .5655 -.5648 .1869 .080 Uiso calc R 1 . H
C65 .6015(4) -.4239(5) .2104(4) .061(2) Uani d D 1 . C
H65 .5953 -.4202 .2551 .073 Uiso calc R 1 . H
C66 .6280(3) -.3414(4) .1848(3) .0448(14) Uani d D 1 . C
H66 .6391 -.2817 .2118 .054 Uiso calc R 1 . H

loop_
_atom_type_symbol
_atom_type_description
_atom_type_scat_dispersion_real
_atom_type_scat_dispersion_imag
_atom_type_scat_source
C C .0033 .0016 'International Tables Vol C Tables 4.2.6.8 and 6.1.1.4'
H H .0000 .0000 'International Tables Vol C Tables 4.2.6.8 and 6.1.1.4'
O O .0106 .0060 'International Tables Vol C Tables 4.2.6.8 and 6.1.1.4'
P P .1023 .0942 'International Tables Vol C Tables 4.2.6.8 and 6.1.1.4'
Re Re -1.0185 7.2310 'International Tables Vol C Tables 4.2.6.8 and 6.1.1.4'
Br Br -.2901 2.4595 'International Tables Vol C Tables 4.2.6.8 and 6.1.1.4'

loop_
_geom_angle_atom_site_label_1
_geom_angle_atom_site_label_2
_geom_angle_atom_site_label_3
_geom_angle
_geom_angle_publ_flag
C3 Re1 C2 90.8(3) ?
C3 Re1 C1 89.6(3) ?
C2 Re1 C1 90.7(3) ?
C3 Re1 P1 96.6(2) ?
C2 Re1 P1 172.3(2) ?
C1 Re1 P1 91.6(2) ?
C3 Re1 Br1 92.5(2) y
C2 Re1 Br1 89.8(2) y
C1 Re1 Br1 177.9(2) y
P1 Re1 Br1 87.67(4) y
C3 Re1 Br2 177.7(2) ?
C2 Re1 Br2 91.4(2) ?
C1 Re1 Br2 91.2(2) ?
P1 Re1 Br2 81.13(4) y
Br1 Re1 Br2 86.73(2) y
C4 Re2 C6 91.2(3) ?
C4 Re2 C5 89.2(3) ?
C6 Re2 C5 92.4(3) ?
C4 Re2 C7 91.8(3) ?
C6 Re2 C7 86.9(3) ?
C5 Re2 C7 178.8(3) ?
C4 Re2 P1 96.7(2) ?
C6 Re2 P1 171.8(2) ?
C5 Re2 P1 90.1(2) ?
C7 Re2 P1 90.5(2) ?
C4 Re2 Br2 177.0(2) ?
C6 Re2 Br2 90.8(2) ?
C5 Re2 Br2 88.5(2) ?
C7 Re2 Br2 90.6(2) ?
P1 Re2 Br2 81.42(4) y
Re2 Br2 Re1 95.07(2) y
C21 P1 C11 107.6(3) ?
C21 P1 Re1 114.6(2) ?
C11 P1 Re1 109.7(2) ?
C21 P1 Re2 112.9(2) ?
C11 P1 Re2 110.0(2) ?
Re1 P1 Re2 101.92(5) y
C51 P2 C31 109.3(3) ?
C51 P2 C41 106.3(3) ?
C31 P2 C41 112.7(3) ?
C51 P2 C61 111.8(2) ?
C31 P2 C61 107.5(3) ?
C41 P2 C61 109.3(2) ?
O1 C1 Re1 178.5(7) ?
O2 C2 Re1 178.7(6) ?
O3 C3 Re1 177.8(6) ?
O4 C4 Re2 176.7(7) ?
O5 C5 Re2 177.1(7) ?
O6 C6 Re2 178.9(7) ?
O7 C7 Re2 175.6(7) ?
C16 C11 C12 110.0(5) ?
C16 C11 P1 115.6(4) ?
C12 C11 P1 115.7(4) ?
C11 C12 C13 110.2(5) ?
C14 C13 C12 112.2(5) ?
C13 C14 C15 112.3(6) ?
C14 C15 C16 110.8(6) ?
C11 C16 C15 111.2(5) ?
C26 C21 C22 115.7(6) ?
C26 C21 P1 120.2(5) ?
C22 C21 P1 115.6(4) ?
C23 C22 C21 114.6(6) ?
C24 C23 C22 119.7(6) ?
C23 C24 C25 115.5(7) ?
C24 C25 C26 112.8(6) ?
C21 C26 C25 113.5(7) ?
C32 C31 C36 120.0(5) ?
C32 C31 P2 119.7(4) ?
C36 C31 P2 120.1(4) ?
C31 C32 C33 119.9(6) ?
C34 C33 C32 119.7(6) ?
C33 C34 C35 121.1(6) ?
C36 C35 C34 120.2(6) ?
C35 C36 C31 119.1(5) ?
C42 C41 C46 119.8(5) ?
C42 C41 P2 120.7(4) ?
C46 C41 P2 119.5(5) ?
C43 C42 C41 120.4(6) ?
C42 C43 C44 120.0(6) ?
C45 C44 C43 120.5(6) ?
C44 C45 C46 120.4(7) ?
C45 C46 C41 119.0(6) ?
C56 C51 C52 119.8(5) ?
C56 C51 P2 119.3(4) ?
C52 C51 P2 120.2(4) ?
C53 C52 C51 119.0(6) ?
C52 C53 C54 120.8(6) ?
C55 C54 C53 119.7(6) ?
C54 C55 C56 121.7(6) ?
C55 C56 C51 119.1(6) ?
C66 C61 C62 120.7(5) ?
C66 C61 P2 119.3(4) ?
C62 C61 P2 120.0(4) ?
C61 C62 C63 119.1(6) ?
C64 C63 C62 119.0(6) ?
C63 C64 C65 122.1(6) ?
C64 C65 C66 119.6(6) ?
C61 C66 C65 119.6(5) ?

loop_
_geom_bond_atom_site_label_1
_geom_bond_atom_site_label_2
_geom_bond_site_symmetry_2
_geom_bond_distance
_geom_bond_publ_flag
Re1 C3 . 1.871(7) ?
Re1 C2 . 1.951(6) ?
Re1 C1 . 1.956(8) ?
Re1 P1 . 2.5214(15) y
Re1 Br1 . 2.6146(8) y
Re1 Br2 . 2.6786(7) y
Re2 C4 . 1.903(7) ?
Re2 C6 . 1.946(7) ?
Re2 C5 . 1.962(8) ?
Re2 C7 . 2.008(8) ?
Re2 P1 . 2.5381(14) y
Re2 Br2 . 2.6482(7) y
P1 C21 . 1.869(5) ?
P1 C11 . 1.877(6) ?
P2 C51 . 1.788(6) ?
P2 C31 . 1.788(5) ?
P2 C41 . 1.788(5) ?
P2 C61 . 1.800(5) ?
C1 O1 . 1.048(8) ?
C2 O2 . 1.109(7) ?
C3 O3 . 1.156(7) ?
C4 O4 . 1.142(8) ?
C5 O5 . 1.160(9) ?
C6 O6 . 1.153(8) ?
C7 O7 . 1.120(8) ?
C11 C16 . 1.520(8) ?
C11 C12 . 1.524(7) ?
C12 C13 . 1.531(8) ?
C13 C14 . 1.493(9) ?
C14 C15 . 1.519(9) ?
C15 C16 . 1.521(8) ?
C21 C26 . 1.443(9) ?
C21 C22 . 1.496(7) ?
C22 C23 . 1.488(8) ?
C23 C24 . 1.420(10) ?
C24 C25 . 1.496(9) ?
C25 C26 . 1.527(9) ?
C31 C32 . 1.386(7) ?
C31 C36 . 1.391(7) ?
C32 C33 . 1.392(8) ?
C33 C34 . 1.351(8) ?
C34 C35 . 1.382(8) ?
C35 C36 . 1.381(7) ?
C41 C42 . 1.380(7) ?
C41 C46 . 1.388(8) ?
C42 C43 . 1.361(8) ?
C43 C44 . 1.380(9) ?
C44 C45 . 1.356(9) ?
C45 C46 . 1.388(9) ?
C51 C56 . 1.393(7) ?
C51 C52 . 1.397(8) ?
C52 C53 . 1.377(8) ?
C53 C54 . 1.381(9) ?
C54 C55 . 1.351(9) ?
C55 C56 . 1.373(8) ?
C61 C66 . 1.365(7) ?
C61 C62 . 1.385(7) ?
C62 C63 . 1.397(8) ?
C63 C64 . 1.356(8) ?
C64 C65 . 1.359(8) ?
C65 C66 . 1.383(7) ?
